data_2240416
loop_
_publ_author_name
'Parimala, Sowmianarayanan'
'Selvam, Parasuraman'

_publ_section_title
;
 Crystal structure of
 aquadioxido(2-{[(2-oxidoethyl)imino]methyl}phenolato-\k^3^<i>O</i>,<i>N</i>,<i>O</i>')molybdenum(VI)
;
_journal_issue 2
_journal_name_full 'Acta Crystallographica Section E'
_journal_page_first m35
_journal_page_last m36
_journal_paper_doi 10.1107/S2056989015001231
_journal_volume 71
_journal_year 2015
_chemical_formula_iupac '[Mo (C9 H9 N O2) O2 (H2 O)]'
_chemical_formula_moiety 'C9 H11 Mo N O5'
_chemical_formula_sum 'C9 H11 Mo N O5'
_chemical_formula_weight 309.13
_chemical_name_systematic
Aquadioxido(2-{[(2-oxidoethyl)imino]methyl}phenolato-\k^3^<i>O</i>,<i>N</i>,<i>O</i>')molybdenum(VI)
_space_group_crystal_system monoclinic
_space_group_IT_number 14
_space_group_name_Hall '-P 2ybc'
_space_group_name_H-M_alt 'P 1 21/c 1'
_symmetry_space_group_name_Hall '-P 2ybc'
_symmetry_space_group_name_H-M 'P 1 21/c 1'
_atom_sites_solution_hydrogens mixed
_audit_creation_method SHELXL-2012
_cell_angle_alpha 90
_cell_angle_beta 99.4860(10)
_cell_angle_gamma 90
_cell_formula_units_Z 4
_cell_length_a 14.9710(3)
_cell_length_b 6.70260(10)
_cell_length_c 10.8673(2)
_cell_measurement_reflns_used 6907
_cell_measurement_temperature 296(2)
_cell_measurement_theta_max 27.22
_cell_measurement_theta_min 2.76
_cell_volume 1075.56(3)
_computing_cell_refinement
;
SAINT (Bruker, 2012)
;
_computing_data_collection
;
APEX2 (Bruker, 2012)
;
_computing_data_reduction
;
SAINT (Bruker, 2012)
;
_computing_molecular_graphics
;
ORTEP-3 for Windows (Farrugia, 2012)
;
_computing_publication_material
;
publCIF (Westrip, 2010)
;
_computing_structure_refinement
;
SHELXL97 (Sheldrick, 2015)
;
_computing_structure_solution
;
SHELXS97 (Sheldrick, 2008)
;
_diffrn_ambient_temperature 296(2)
_diffrn_measured_fraction_theta_full 0.999
_diffrn_measured_fraction_theta_max 0.993
_diffrn_measurement_device_type 'Bruker APEXII CCD'
_diffrn_measurement_method '\f and \w scans'
_diffrn_radiation_type MoK\a
_diffrn_radiation_wavelength 0.71073
_diffrn_reflns_av_R_equivalents 0.0119
_diffrn_reflns_limit_h_max 18
_diffrn_reflns_limit_h_min -19
_diffrn_reflns_limit_k_max 8
_diffrn_reflns_limit_k_min -8
_diffrn_reflns_limit_l_max 13
_diffrn_reflns_limit_l_min -13
_diffrn_reflns_number 8837
_diffrn_reflns_theta_full 25.242
_diffrn_reflns_theta_max 27.224
_diffrn_reflns_theta_min 1.379
_exptl_absorpt_coefficient_mu 1.224
_exptl_absorpt_correction_T_max 0.9342
_exptl_absorpt_correction_T_min 0.8126
_exptl_absorpt_correction_type multi-scan
_exptl_absorpt_process_details
;
(<i>SADABS</i>; Bruker, 2012)
;
_exptl_crystal_colour yellow
_exptl_crystal_density_diffrn 1.909
_exptl_crystal_description block
_exptl_crystal_F_000 616
_exptl_crystal_size_max 0.250
_exptl_crystal_size_mid 0.160
_exptl_crystal_size_min 0.100
_refine_diff_density_max 0.308
_refine_diff_density_min -0.297
_refine_ls_extinction_method none
_refine_ls_goodness_of_fit_ref 1.096
_refine_ls_hydrogen_treatment mixed
_refine_ls_matrix_type full
_refine_ls_number_parameters 153
_refine_ls_number_reflns 2392
_refine_ls_number_restraints 0
_refine_ls_restrained_S_all 1.096
_refine_ls_R_factor_all 0.0177
_refine_ls_R_factor_gt 0.0162
_refine_ls_shift/su_max 0.001
_refine_ls_shift/su_mean 0.000
_refine_ls_structure_factor_coef Fsqd
_refine_ls_weighting_details
;
 w=1/[\s^2^(Fo^2^)+(0.0163P)^2^+0.8254P]
 where P=(Fo^2^+2Fc^2^)/3
;
_refine_ls_weighting_scheme calc
_refine_ls_wR_factor_gt 0.0412
_refine_ls_wR_factor_ref 0.0422
_reflns_number_gt 2263
_reflns_number_total 2392
_reflns_threshold_expression I>2\s(I)
_cod_data_source_file wm5114sup1.cf
_cod_data_source_block I
_cod_database_code 2240416
_cod_database_fobs_code 2240416
_shelx_space_group_comment
;
The symmetry employed for this shelxl refinement is uniquely defined
by the following loop, which should always be used as a source of
symmetry information in preference to the above space-group names.
They are only intended as comments.
;
_shelx_estimated_absorpt_t_min 0.749
_shelx_estimated_absorpt_t_max 0.887
_shelxl_version_number .000002012

loop_
_space_group_symop_operation_xyz
'x, y, z'
'-x, y+1/2, -z+1/2'
'-x, -y, -z'
'x, -y-1/2, z-1/2'

loop_
_atom_site_type_symbol
_atom_site_label
_atom_site_fract_x
_atom_site_fract_y
_atom_site_fract_z
_atom_site_U_iso_or_equiv
_atom_site_adp_type
_atom_site_calc_flag
_atom_site_occupancy
C C1 0.37800(15) -0.3126(3) 0.4461(2) 0.0394(5) Uani d 1
H H1A 0.3281 -0.3758 0.4778 0.047 Uiso calc 1
H H1B 0.4281 -0.4060 0.4541 0.047 Uiso calc 1
C C2 0.34936(14) -0.2553(3) 0.31132(19) 0.0384(5) Uani d 1
H H2A 0.4018 -0.2223 0.2734 0.046 Uiso calc 1
H H2B 0.3169 -0.3641 0.2649 0.046 Uiso calc 1
C C3 0.22629(12) -0.0467(3) 0.22157(16) 0.0288(4) Uani d 1
H H3 0.2174 -0.1379 0.1562 0.035 Uiso calc 1
C C4 0.16677(11) 0.1238(3) 0.21392(16) 0.0267(4) Uani d 1
C C5 0.09354(13) 0.1343(3) 0.11473(18) 0.0371(4) Uani d 1
H H5 0.0846 0.0313 0.0567 0.044 Uiso calc 1
C C6 0.03507(13) 0.2930(4) 0.10178(19) 0.0427(5) Uani d 1
H H6 -0.0136 0.2961 0.0365 0.051 Uiso calc 1
C C7 0.04887(13) 0.4486(4) 0.1865(2) 0.0404(5) Uani d 1
H H7 0.0090 0.5561 0.1780 0.049 Uiso calc 1
C C8 0.12118(13) 0.4458(3) 0.28334(18) 0.0331(4) Uani d 1
H H8 0.1304 0.5525 0.3387 0.040 Uiso calc 1
C C9 0.18051(11) 0.2837(3) 0.29870(15) 0.0244(3) Uani d 1
Mo Mo1 0.32157(2) 0.08935(2) 0.49415(2) 0.02134(5) Uani d 1
N N1 0.29025(10) -0.0807(2) 0.31202(14) 0.0254(3) Uani d 1
O O1 0.40476(8) -0.13539(19) 0.51476(12) 0.0286(3) Uani d 1
O O2 0.25056(8) 0.29088(18) 0.39282(11) 0.0275(3) Uani d 1
O O3 0.42590(10) 0.2153(2) 0.37755(13) 0.0306(3) Uani d 1
O O4 0.37757(10) 0.2275(2) 0.61586(12) 0.0372(3) Uani d 1
O O5 0.23417(9) -0.0248(2) 0.54594(13) 0.0392(3) Uani d 1
H H1O 0.4715(17) 0.176(4) 0.395(2) 0.037(7) Uiso d 1
H H2O 0.4144(17) 0.221(4) 0.305(3) 0.048(7) Uiso d 1

loop_
_atom_site_aniso_label
_atom_site_aniso_U_11
_atom_site_aniso_U_22
_atom_site_aniso_U_33
_atom_site_aniso_U_12
_atom_site_aniso_U_13
_atom_site_aniso_U_23
C1 0.0454(11) 0.0219(9) 0.0463(12) 0.0080(8) -0.0058(9) -0.0057(8)
C2 0.0417(11) 0.0331(10) 0.0382(11) 0.0118(8) -0.0003(8) -0.0154(8)
C3 0.0325(9) 0.0312(9) 0.0219(8) -0.0039(7) 0.0024(7) -0.0059(7)
C4 0.0239(8) 0.0331(9) 0.0223(8) -0.0025(7) 0.0019(6) 0.0033(7)
C5 0.0344(10) 0.0460(12) 0.0274(9) -0.0061(9) -0.0045(8) 0.0021(9)
C6 0.0301(10) 0.0601(14) 0.0341(10) -0.0005(9) -0.0064(8) 0.0154(10)
C7 0.0325(10) 0.0508(13) 0.0384(11) 0.0142(9) 0.0068(8) 0.0183(10)
C8 0.0351(10) 0.0363(10) 0.0286(9) 0.0097(8) 0.0075(7) 0.0061(8)
C9 0.0231(8) 0.0295(9) 0.0207(8) 0.0010(7) 0.0038(6) 0.0059(7)
Mo1 0.02586(8) 0.02184(8) 0.01569(8) 0.00375(5) 0.00161(5) -0.00128(5)
N1 0.0283(7) 0.0234(7) 0.0241(7) 0.0011(6) 0.0031(6) -0.0047(6)
O1 0.0297(6) 0.0241(6) 0.0295(6) 0.0054(5) -0.0023(5) -0.0007(5)
O2 0.0306(6) 0.0243(6) 0.0247(6) 0.0054(5) -0.0035(5) -0.0023(5)
O3 0.0250(7) 0.0404(8) 0.0251(7) 0.0017(6) 0.0007(5) 0.0052(6)
O4 0.0479(8) 0.0381(8) 0.0219(6) 0.0062(6) -0.0049(6) -0.0085(6)
O5 0.0370(7) 0.0451(8) 0.0382(8) 0.0037(6) 0.0144(6) 0.0072(7)

loop_
_atom_type_symbol
_atom_type_description
_atom_type_scat_dispersion_real
_atom_type_scat_dispersion_imag
_atom_type_scat_source
C C 0.0033 0.0016 'International Tables Vol C Tables 4.2.6.8 and 6.1.1.4'
H H 0.0000 0.0000 'International Tables Vol C Tables 4.2.6.8 and 6.1.1.4'
N N 0.0061 0.0033 'International Tables Vol C Tables 4.2.6.8 and 6.1.1.4'
O O 0.0106 0.0060 'International Tables Vol C Tables 4.2.6.8 and 6.1.1.4'
Mo Mo -1.6832 0.6857 'International Tables Vol C Tables 4.2.6.8 and 6.1.1.4'

loop_
_geom_angle_atom_site_label_1
_geom_angle_atom_site_label_2
_geom_angle_atom_site_label_3
_geom_angle
O1 C1 C2 107.86(16)
O1 C1 H1A 110.1
C2 C1 H1A 110.1
O1 C1 H1B 110.1
C2 C1 H1B 110.1
H1A C1 H1B 108.4
N1 C2 C1 105.88(15)
N1 C2 H2A 110.6
C1 C2 H2A 110.6
N1 C2 H2B 110.6
C1 C2 H2B 110.6
H2A C2 H2B 108.7
N1 C3 C4 124.35(16)
N1 C3 H3 117.8
C4 C3 H3 117.8
C9 C4 C5 118.37(17)
C9 C4 C3 122.93(15)
C5 C4 C3 118.66(17)
C6 C5 C4 121.4(2)
C6 C5 H5 119.3
C4 C5 H5 119.3
C5 C6 C7 119.60(18)
C5 C6 H6 120.2
C7 C6 H6 120.2
C8 C7 C6 120.62(19)
C8 C7 H7 119.7
C6 C7 H7 119.7
C7 C8 C9 120.37(19)
C7 C8 H8 119.8
C9 C8 H8 119.8
O2 C9 C8 117.79(16)
O2 C9 C4 122.62(15)
C8 C9 C4 119.56(16)
O5 Mo1 O4 107.11(7)
O5 Mo1 O1 97.32(6)
O4 Mo1 O1 96.15(6)
O5 Mo1 O2 97.01(6)
O4 Mo1 O2 102.33(6)
O1 Mo1 O2 152.09(5)
O5 Mo1 N1 90.18(6)
O4 Mo1 N1 161.73(6)
O1 Mo1 N1 75.35(5)
O2 Mo1 N1 80.78(5)
O5 Mo1 O3 166.38(6)
O4 Mo1 O3 86.41(6)
O1 Mo1 O3 82.47(5)
O2 Mo1 O3 78.05(5)
N1 Mo1 O3 76.56(5)
C3 N1 C2 121.04(15)
C3 N1 Mo1 127.21(12)
C2 N1 Mo1 111.56(11)
C1 O1 Mo1 117.80(11)
C9 O2 Mo1 133.92(11)
Mo1 O3 H1O 114.5(19)
Mo1 O3 H2O 120.8(18)
H1O O3 H2O 109(3)

loop_
_geom_bond_atom_site_label_1
_geom_bond_atom_site_label_2
_geom_bond_distance
_geom_bond_publ_flag
C1 O1 1.425(2) ?
C1 C2 1.507(3) ?
C1 H1A 0.9700 ?
C1 H1B 0.9700 ?
C2 N1 1.468(2) ?
C2 H2A 0.9700 ?
C2 H2B 0.9700 ?
C3 N1 1.275(2) ?
C3 C4 1.443(3) ?
C3 H3 0.9300 ?
C4 C9 1.406(3) ?
C4 C5 1.407(2) ?
C5 C6 1.370(3) ?
C5 H5 0.9300 ?
C6 C7 1.384(3) ?
C6 H6 0.9300 ?
C7 C8 1.380(3) ?
C7 H7 0.9300 ?
C8 C9 1.396(2) ?
C8 H8 0.9300 ?
C9 O2 1.3397(19) ?
Mo1 O5 1.6902(14) y
Mo1 O4 1.7160(13) y
Mo1 O1 1.9438(12) y
Mo1 O2 1.9446(12) y
Mo1 N1 2.2652(14) y
Mo1 O3 2.3259(14) y
O3 H1O 0.73(2) ?
O3 H2O 0.78(3) ?

loop_
_geom_hbond_atom_site_label_D
_geom_hbond_atom_site_label_H
_geom_hbond_atom_site_label_A
_geom_hbond_site_symmetry_A
_geom_hbond_distance_DH
_geom_hbond_distance_HA
_geom_hbond_distance_DA
_geom_hbond_angle_DHA
O3 H1O O1 3_656 0.73(2) 1.97(3) 2.6656(19) 161(3)
O3 H2O O4 4_565 0.78(3) 2.07(3) 2.8425(19) 173(3)

loop_
_geom_torsion_atom_site_label_1
_geom_torsion_atom_site_label_2
_geom_torsion_atom_site_label_3
_geom_torsion_atom_site_label_4
_geom_torsion
O1 C1 C2 N1 -46.2(2)
N1 C3 C4 C9 8.2(3)
N1 C3 C4 C5 -174.14(18)
C9 C4 C5 C6 -1.7(3)
C3 C4 C5 C6 -179.50(19)
C4 C5 C6 C7 1.2(3)
C5 C6 C7 C8 0.3(3)
C6 C7 C8 C9 -1.3(3)
C7 C8 C9 O2 178.67(17)
C7 C8 C9 C4 0.7(3)
C5 C4 C9 O2 -177.10(16)
C3 C4 C9 O2 0.6(3)
C5 C4 C9 C8 0.8(3)
C3 C4 C9 C8 178.44(16)
C4 C3 N1 C2 -178.44(18)
C4 C3 N1 Mo1 7.0(3)
C1 C2 N1 C3 -149.68(18)
C1 C2 N1 Mo1 25.66(19)
C2 C1 O1 Mo1 51.2(2)
C8 C9 O2 Mo1 152.01(14)
C4 C9 O2 Mo1 -30.1(2)
